data_2004604
loop_
_publ_author_name
'Ficker, R.'
'Hiller, W.'
'Ossig, A.'
'Schurig, V.'

_publ_section_title
;
 Nickel(II) Bis(<i>d</i>-campholyl-<i>l</i>-campholylmethanate)
;
_journal_issue 3
_journal_name_full 'Acta Crystallographica Section C'
_journal_page_first 543
_journal_page_last 545
_journal_paper_doi 10.1107/S0108270195010663
_journal_volume 52
_journal_year 1996
_chemical_formula_iupac '[Ni1 (C21 H35 O2)2]'
_chemical_formula_moiety 'C42 H70 Ni O4'
_chemical_formula_sum 'C42 H70 Ni O4'
_chemical_formula_weight 697.69
_chemical_name_common Nickel(II)-bis-[(d,l)-dicampholylmethanat]
_chemical_name_systematic
;
Nickel(II)-bis[1-((+)-(1'R,3'S)-1',2',2',3'-tetramethyl-cyclopent-1'yl)-
3-((-)-(1'S,3'R)-1',2',2',3'-tetramethyl-cyclopent-1'yl)-propan-1,3-
dionate]
;
_space_group_IT_number 2
_symmetry_cell_setting triclinic
_symmetry_space_group_name_Hall '-P 1'
_symmetry_space_group_name_H-M 'P -1'
_audit_creation_method 'from SHELXL-93'
_cell_angle_alpha 114.805(9)
_cell_angle_beta 98.699(9)
_cell_angle_gamma 100.923(9)
_cell_formula_units_Z 1
_cell_length_a 7.3319(8)
_cell_length_b 12.3885(9)
_cell_length_c 12.8313(9)
_cell_measurement_reflns_used 25
_cell_measurement_temperature 293(2)
_cell_measurement_theta_max 38
_cell_measurement_theta_min 16
_cell_volume 1003.38(19)
_computing_cell_refinement 'CAD-4 Software'
_computing_data_collection 'CAD-4 Software (Enraf-Nonius, 1989)'
_computing_data_reduction 'CADHKL4 in CADSHEL (Kopf & Ruebcke, 1993)'
_computing_molecular_graphics 'SHELXTL/PC (Siemens, 1990)'
_computing_publication_material SHELXL93
_computing_structure_refinement 'SHELXL93 (Sheldrick, 1993)'
_computing_structure_solution 'SHELXS86 (Sheldrick, 1990)'
_diffrn_ambient_temperature 293(2)
_diffrn_measurement_device 'Enraf-Nonius CAD-4'
_diffrn_measurement_method \w/\q
_diffrn_radiation_monochromator graphite
_diffrn_radiation_source 'fine-focus sealed tube'
_diffrn_radiation_type CuK\a
_diffrn_radiation_wavelength 1.54184
_diffrn_reflns_av_R_equivalents '0.016 (F)'
_diffrn_reflns_av_sigmaI/netI 0.0140
_diffrn_reflns_limit_h_max 9
_diffrn_reflns_limit_h_min 0
_diffrn_reflns_limit_k_max 14
_diffrn_reflns_limit_k_min -14
_diffrn_reflns_limit_l_max 15
_diffrn_reflns_limit_l_min -15
_diffrn_reflns_number 3715
_diffrn_reflns_theta_max 65
_diffrn_reflns_theta_min 4
_diffrn_standards_decay_% 0
_diffrn_standards_interval_time 60
_diffrn_standards_number 3
_exptl_absorpt_coefficient_mu 0.948
_exptl_absorpt_correction_T_max 1.00
_exptl_absorpt_correction_T_min 0.201
_exptl_absorpt_correction_type 'empirical (DIFABS; Walker & Stuart, 1983)'
_exptl_crystal_colour violet
_exptl_crystal_density_diffrn 1.155
_exptl_crystal_description needles
_exptl_crystal_F_000 384
_exptl_crystal_size_max 0.40
_exptl_crystal_size_mid 0.15
_exptl_crystal_size_min 0.10
_refine_diff_density_max .395
_refine_diff_density_min -.274
_refine_ls_extinction_coef 0.0120(10)
_refine_ls_extinction_method SHELXL93
_refine_ls_goodness_of_fit_all 1.119
_refine_ls_goodness_of_fit_obs 1.126
_refine_ls_hydrogen_treatment
;
H(2) refined freely, other H atoms refined as riding model
(SHELXL93; Sheldrick, 1993)
;
_refine_ls_matrix_type full
_refine_ls_number_parameters 227
_refine_ls_number_reflns 1432
_refine_ls_number_restraints 0
_refine_ls_restrained_S_all 1.119
_refine_ls_restrained_S_obs 1.126
_refine_ls_R_factor_all 0.0472
_refine_ls_R_factor_obs 0.0446
_refine_ls_shift/esd_max 0.000
_refine_ls_shift/esd_mean 0.000
_refine_ls_structure_factor_coef Fsqd
_refine_ls_weighting_scheme
;
calc w = 1/[\s^2^(F~o~^2^) + (0.1130P)^2^ + 1.6245P]
where P = (F~o~^2^ + 2F~c~^2^)/3
;
_refine_ls_wR_factor_all 0.1204
_refine_ls_wR_factor_obs 0.1163
_reflns_number_observed 1432
_reflns_number_total 3419
_reflns_observed_criterion >4sigma(F)
_cod_data_source_file fg1065.cif
_cod_data_source_block ossig
_cod_original_cell_volume 1003.37(2)
_cod_original_formula_sum 'C42 H70 Ni1 O4'
_cod_database_code 2004604

loop_
_symmetry_equiv_pos_as_xyz
'x, y, z'
'-x, -y, -z'

loop_
_atom_site_aniso_label
_atom_site_aniso_U_11
_atom_site_aniso_U_22
_atom_site_aniso_U_33
_atom_site_aniso_U_12
_atom_site_aniso_U_13
_atom_site_aniso_U_23
Ni 0.0355(7) 0.0406(7) 0.0358(7) 0.0131(4) 0.0101(4) 0.0162(5)
O1 0.049(2) 0.045(2) 0.040(2) 0.0240(10) 0.0150(10) 0.0210(10)
O2 0.039(2) 0.045(2) 0.036(2) 0.0170(10) 0.0120(10) 0.0150(10)
C1 0.027(2) 0.037(2) 0.041(3) 0.003(2) 0.010(2) 0.012(2)
C2 0.047(3) 0.048(3) 0.030(3) 0.019(2) 0.014(2) 0.011(3)
C3 0.032(2) 0.043(3) 0.036(3) -0.002(2) 0.006(2) 0.019(2)
C4 0.037(2) 0.039(2) 0.044(3) 0.014(2) 0.012(2) 0.018(2)
C5 0.047(3) 0.042(3) 0.046(3) 0.013(2) 0.014(2) 0.022(2)
C6 0.043(3) 0.056(3) 0.060(3) 0.021(2) 0.018(2) 0.033(2)
C7 0.080(4) 0.107(4) 0.071(3) 0.061(3) 0.033(3) 0.045(3)
C8 0.076(3) 0.104(4) 0.056(3) 0.058(3) 0.029(3) 0.035(3)
C9 0.061(3) 0.056(3) 0.093(4) 0.004(3) -0.016(3) 0.032(3)
C10 0.104(4) 0.122(4) 0.064(3) 0.073(4) 0.041(3) 0.055(3)
C11 0.059(3) 0.094(4) 0.087(4) 0.034(3) 0.012(3) 0.050(3)
C12 0.055(3) 0.051(3) 0.122(4) 0.006(2) 0.001(3) 0.044(3)
C13 0.037(2) 0.040(2) 0.040(3) 0.005(2) 0.013(2) 0.018(2)
C14 0.045(3) 0.051(3) 0.035(2) 0.008(2) 0.010(2) 0.019(2)
C15 0.046(3) 0.066(3) 0.045(3) 0.007(2) 0.009(2) 0.026(2)
C16 0.076(4) 0.085(4) 0.075(4) 0.018(3) 0.002(3) 0.048(3)
C17 0.094(4) 0.055(3) 0.047(3) 0.022(3) 0.017(3) 0.027(2)
C18 0.052(3) 0.096(3) 0.056(3) 0.007(2) 0.020(2) 0.039(3)
C19 0.050(3) 0.087(3) 0.058(3) -0.006(2) 0.010(2) 0.039(3)
C20 0.094(4) 0.046(3) 0.070(3) 0.014(3) 0.000(3) 0.009(2)
C21 0.063(3) 0.104(4) 0.062(3) 0.006(3) -0.003(3) 0.038(3)

loop_
_atom_site_label
_atom_site_occupancy
_atom_site_fract_x
_atom_site_fract_y
_atom_site_fract_z
_atom_site_U_iso_or_equiv
_atom_site_thermal_displace_type
_atom_site_calc_flag
_atom_site_refinement_flags
_atom_site_type_symbol
Ni 1 0.5000 0.5000 0.5000 0.0373(5) Uani d S Ni
O1 1 0.3951(3) 0.6259(2) 0.5068(2) 0.0419(8) Uani d . O
O2 1 0.5421(3) 0.5471(2) 0.6589(2) 0.0402(7) Uani d . O
C1 1 0.3427(5) 0.6974(3) 0.5951(4) 0.038(1) Uani d . C
C2 1 0.3809(6) 0.7011(4) 0.7051(4) 0.043(1) Uani d . C
H2 1 0.349(4) 0.755(3) 0.761(3) 0.02(1) Uiso d . H
C3 1 0.4874(5) 0.6316(4) 0.7353(3) 0.039(1) Uani d . C
C4 1 0.2441(5) 0.7863(3) 0.5709(3) 0.040(1) Uani d . C
C5 1 0.1012(5) 0.7275(3) 0.4461(3) 0.044(1) Uani d . C
C6 1 -0.0192(5) 0.8208(4) 0.4629(3) 0.049(1) Uani d . C
H6 1 0.0603(5) 0.8939(4) 0.4628(3) 0.059 Uiso calc R H
C7 1 -0.0451(7) 0.8595(5) 0.5870(4) 0.078(2) Uani d . C
H7A 1 -0.1698(7) 0.8130(5) 0.5839(4) 0.093 Uiso calc R H
H7B 1 -0.0366(7) 0.9471(5) 0.6258(4) 0.093 Uiso calc R H
C8 1 0.1152(7) 0.8328(5) 0.6549(4) 0.073(2) Uani d . C
H8A 1 0.0616(7) 0.7702(5) 0.6771(4) 0.087 Uiso calc R H
H8B 1 0.1891(7) 0.9075(5) 0.7266(4) 0.087 Uiso calc R H
C13 1 0.5498(5) 0.6567(3) 0.8646(3) 0.039(1) Uani d . C
C14 1 0.7248(5) 0.7765(3) 0.9368(3) 0.045(1) Uani d . C
C15 1 0.8144(6) 0.7581(4) 1.0417(3) 0.054(1) Uani d . C
H15 1 0.7315(6) 0.7752(4) 1.0964(3) 0.065 Uiso calc R H
C16 1 0.7977(7) 0.6206(4) 0.9889(4) 0.078(2) Uani d . C
H16A 1 0.7722(7) 0.5901(4) 1.0451(4) 0.093 Uiso calc R H
H16B 1 0.9164(7) 0.6054(4) 0.9696(4) 0.093 Uiso calc R H
C17 1 0.6327(7) 0.5557(4) 0.8772(4) 0.064(1) Uani d . C
H17A 1 0.5345(7) 0.4960(4) 0.8837(4) 0.077 Uiso calc R H
H17B 1 0.6783(7) 0.5123(4) 0.8083(4) 0.077 Uiso calc R H
C12 1 0.4111(6) 0.8963(4) 0.5922(5) 0.079(2) Uani d . C
H12A 1 0.3599(6) 0.956(1) 0.578(3) 0.118 Uiso calc R H
H12B 1 0.490(3) 0.8668(6) 0.539(2) 0.118 Uiso calc R H
H12C 1 0.487(3) 0.934(2) 0.6729(8) 0.118 Uiso calc R H
C10 1 0.1978(8) 0.7147(5) 0.3452(4) 0.084(2) Uani d . C
H10A 1 0.268(4) 0.7953(6) 0.359(2) 0.125 Uiso calc R H
H10B 1 0.1014(9) 0.676(3) 0.2709(5) 0.125 Uiso calc R H
H10C 1 0.285(4) 0.665(3) 0.342(2) 0.125 Uiso calc R H
C9 1 -0.0245(6) 0.6006(4) 0.4171(4) 0.077(2) Uani d . C
H9A 1 0.053(1) 0.5444(8) 0.407(3) 0.116 Uiso calc R H
H9B 1 -.122(3) 0.570(1) 0.345(2) 0.116 Uiso calc R H
H9C 1 -.082(3) 0.6075(6) 0.481(1) 0.116 Uiso calc R H
C11 1 -0.2090(6) 0.7755(5) 0.3683(4) 0.076(1) Uani d . C
H11A 1 -.264(2) 0.8427(8) 0.383(2) 0.114 Uiso calc R H
H11B 1 -.295(2) 0.710(2) 0.372(2) 0.114 Uiso calc R H
H11C 1 -0.1850(9) 0.746(3) 0.2910(5) 0.114 Uiso calc R H
C18 1 0.3771(6) 0.6646(5) 0.9194(4) 0.068(1) Uani d . C
H18A 1 0.415(1) 0.675(3) 0.999(1) 0.103 Uiso calc R H
H18B 1 0.274(2) 0.590(1) 0.872(2) 0.103 Uiso calc R H
H18C 1 0.335(3) 0.734(2) 0.922(2) 0.103 Uiso calc R H
C20 1 0.6677(7) 0.8982(4) 0.9813(4) 0.080(2) Uani d . C
H20A 1 0.612(4) 0.908(2) 0.9145(4) 0.119 Uiso calc R H
H20B 1 0.780(1) 0.9665(5) 1.030(2) 0.119 Uiso calc R H
H20C 1 0.576(4) 0.896(1) 1.027(3) 0.119 Uiso calc R H
C19 1 0.8642(6) 0.7803(4) 0.8607(4) 0.068(1) Uani d . C
H19A 1 0.897(3) 0.703(1) 0.830(2) 0.101 Uiso calc R H
H19B 1 0.979(2) 0.847(2) 0.9085(7) 0.101 Uiso calc R H
H19C 1 0.805(2) 0.793(3) 0.796(2) 0.101 Uiso calc R H
C21 1 1.0186(6) 0.8405(5) 1.1136(4) 0.081(2) Uani d . C
H21A 1 1.052(2) 0.832(2) 1.184(1) 0.122 Uiso calc R H
H21B 1 1.024(1) 0.9254(6) 1.135(2) 0.122 Uiso calc R H
H21C 1 1.1075(8) 0.816(2) 1.067(1) 0.122 Uiso calc R H

loop_
_atom_type_symbol
_atom_type_description
_atom_type_scat_dispersion_real
_atom_type_scat_dispersion_imag
_atom_type_scat_source
C C .0181 .0091 'International Tables Vol C Tables 4.2.6.8 and 6.1.1.4'
H H .0000 .0000 'International Tables Vol C Tables 4.2.6.8 and 6.1.1.4'
O O .0492 .0322 'International Tables Vol C Tables 4.2.6.8 and 6.1.1.4'
Ni Ni -3.0029 .5091 'International Tables Vol C Tables 4.2.6.8 and 6.1.1.4'

loop_
_geom_angle_atom_site_label_1
_geom_angle_atom_site_label_2
_geom_angle_atom_site_label_3
_geom_angle_site_symmetry_1
_geom_angle_site_symmetry_3
_geom_angle
_geom_angle_publ_flag
O2 Ni O2 . 2_666 180.0 no
O2 Ni O1 . 2_666 85.30(10) no
O2 Ni O1 2_666 2_666 94.80(10) no
O2 Ni O1 . . 94.80(10) yes
O2 Ni O1 2_666 . 85.30(10) no
O1 Ni O1 2_666 . 180.0 no
C1 O1 Ni . . 125.9(2) yes
C3 O2 Ni . . 127.2(2) yes
O1 C1 C2 . . 123.8(4) yes
O1 C1 C4 . . 114.1(3) yes
C2 C1 C4 . . 122.1(4) yes
C1 C2 C3 . . 124.4(4) yes
O2 C3 C2 . . 122.7(4) yes
O2 C3 C13 . . 116.6(3) yes
C2 C3 C13 . . 120.6(4) yes
C1 C4 C8 . . 112.6(3) no
C1 C4 C12 . . 104.7(3) no
C8 C4 C12 . . 109.9(3) no
C1 C4 C5 . . 114.6(3) no
C8 C4 C5 . . 102.4(3) no
C12 C4 C5 . . 112.9(3) no
C9 C5 C10 . . 108.9(4) no
C9 C5 C6 . . 110.9(3) no
C10 C5 C6 . . 110.3(3) no
C9 C5 C4 . . 110.2(3) no
C10 C5 C4 . . 114.2(3) no
C6 C5 C4 . . 102.2(3) no
C7 C6 C11 . . 113.2(3) no
C7 C6 C5 . . 104.6(3) no
C11 C6 C5 . . 116.3(3) no
C6 C7 C8 . . 107.0(3) no
C7 C8 C4 . . 106.7(3) no
C3 C13 C18 . . 109.7(3) no
C3 C13 C17 . . 112.8(3) no
C18 C13 C17 . . 108.7(3) no
C3 C13 C14 . . 110.5(3) no
C18 C13 C14 . . 112.6(3) no
C17 C13 C14 . . 102.5(3) no
C19 C14 C15 . . 111.2(3) no
C19 C14 C20 . . 108.6(3) no
C15 C14 C20 . . 110.5(3) no
C19 C14 C13 . . 109.9(3) no
C15 C14 C13 . . 102.5(3) no
C20 C14 C13 . . 114.1(3) no
C16 C15 C14 . . 104.8(3) no
C16 C15 C21 . . 113.3(4) no
C14 C15 C21 . . 116.5(3) no
C15 C16 C17 . . 107.1(3) no
C16 C17 C13 . . 107.2(3) no

loop_
_geom_bond_atom_site_label_1
_geom_bond_atom_site_label_2
_geom_bond_site_symmetry_2
_geom_bond_distance
_geom_bond_publ_flag
Ni O2 . 1.826(2) yes
Ni O2 2_666 1.826(2) no
Ni O1 2_666 1.842(2) no
Ni O1 . 1.842(2) yes
O1 C1 . 1.279(4) yes
O2 C3 . 1.279(4) yes
C1 C2 . 1.375(5) yes
C1 C4 . 1.535(5) no
C2 C3 . 1.395(6) yes
C3 C13 . 1.531(5) no
C4 C8 . 1.543(5) no
C4 C12 . 1.544(5) no
C4 C5 . 1.555(5) no
C5 C9 . 1.521(6) no
C5 C10 . 1.534(6) no
C5 C6 . 1.549(5) no
C6 C7 . 1.511(6) no
C6 C11 . 1.532(6) no
C7 C8 . 1.526(6) no
C13 C18 . 1.537(5) no
C13 C17 . 1.546(5) no
C13 C14 . 1.572(5) no
C14 C19 . 1.524(5) no
C14 C15 . 1.530(5) no
C14 C20 . 1.536(5) no
C15 C16 . 1.518(6) no
C15 C21 . 1.532(6) no
C16 C17 . 1.518(6) no
